data_1551065
loop_
_publ_author_name
'Gomes, Pedro T.'
'Cruz, Tiago Carpinteiro'
'Pereira, Laura C. J.'
'Waerenborgh, Jo\~ao Carlos'
'Veiros, Luis F.'

_publ_section_title
;
 Hydroboration of terminal olefins with pinacolborane catalyzed by new
 2-iminopyrrolyl iron(II) complexes
;
_journal_name_full 'Catalysis Science &amp; Technology'
_journal_paper_doi 10.1039/C8CY02319K
_journal_year 2019
_chemical_formula_moiety 'C30 H34 Cl Fe N3'
_chemical_formula_sum 'C30 H34 Cl Fe N3'
_chemical_formula_weight 527.90
_space_group_crystal_system monoclinic
_space_group_IT_number 4
_space_group_name_Hall 'P 2yb'
_space_group_name_H-M_alt 'P 1 21 1'
_symmetry_cell_setting monoclinic
_symmetry_Int_Tables_number 4
_symmetry_space_group_name_Hall 'P 2yb'
_symmetry_space_group_name_H-M 'P 1 21 1'
_atom_sites_solution_hydrogens geom
_audit_creation_method SHELXL-2016/4
_audit_update_record
;
2018-10-24 deposited with the CCDC.    2019-05-16 downloaded from the CCDC.
;
_cell_angle_alpha 90
_cell_angle_beta 117.856(2)
_cell_angle_gamma 90
_cell_formula_units_Z 2
_cell_length_a 8.9968(3)
_cell_length_b 18.4440(8)
_cell_length_c 9.3737(4)
_cell_measurement_reflns_used 5836
_cell_measurement_temperature 150(2)
_cell_measurement_theta_max 31.25
_cell_measurement_theta_min 2.56
_cell_volume 1375.21(10)
_computing_cell_refinement 'Bruker SAINT'
_computing_data_collection 'Bruker APEX2'
_computing_data_reduction 'Bruker SAINT'
_computing_molecular_graphics enCIFer
_computing_publication_material ORTEP
_computing_structure_refinement 'SHELXL-2016/4 (Sheldrick, 2016)'
_computing_structure_solution 'SHELXL-2016/4 (Sheldrick, 2016)'
_diffrn_ambient_temperature 150(2)
_diffrn_measured_fraction_theta_full 1.000
_diffrn_measured_fraction_theta_max 0.998
_diffrn_measurement_device_type 'Bruker APEX-II CCD'
_diffrn_measurement_method '\f and \w scans'
_diffrn_radiation_type MoK\a
_diffrn_radiation_wavelength 0.71073
_diffrn_reflns_av_R_equivalents 0.0398
_diffrn_reflns_av_unetI/netI 0.0806
_diffrn_reflns_Laue_measured_fraction_full 1.000
_diffrn_reflns_Laue_measured_fraction_max 0.998
_diffrn_reflns_limit_h_max 14
_diffrn_reflns_limit_h_min -14
_diffrn_reflns_limit_k_max 30
_diffrn_reflns_limit_k_min -30
_diffrn_reflns_limit_l_max 15
_diffrn_reflns_limit_l_min -15
_diffrn_reflns_number 26240
_diffrn_reflns_point_group_measured_fraction_full 1.000
_diffrn_reflns_point_group_measured_fraction_max 0.998
_diffrn_reflns_theta_full 25.242
_diffrn_reflns_theta_max 35.804
_diffrn_reflns_theta_min 2.458
_exptl_absorpt_coefficient_mu 0.668
_exptl_absorpt_correction_type none
_exptl_crystal_colour orange
_exptl_crystal_density_diffrn 1.275
_exptl_crystal_description prism
_exptl_crystal_F_000 556
_exptl_crystal_size_max 0.1
_exptl_crystal_size_mid 0.06
_exptl_crystal_size_min 0.06
_refine_diff_density_max 0.431
_refine_diff_density_min -0.445
_refine_diff_density_rms 0.063
_refine_ls_abs_structure_details
;
 Refined as an inversion twin.
;
_refine_ls_abs_structure_Flack 0.027(13)
_refine_ls_extinction_method none
_refine_ls_goodness_of_fit_ref 0.980
_refine_ls_hydrogen_treatment constr
_refine_ls_matrix_type full
_refine_ls_number_parameters 323
_refine_ls_number_reflns 12266
_refine_ls_number_restraints 1
_refine_ls_restrained_S_all 0.980
_refine_ls_R_factor_all 0.0823
_refine_ls_R_factor_gt 0.0452
_refine_ls_shift/su_max 0.001
_refine_ls_shift/su_mean 0.000
_refine_ls_structure_factor_coef Fsqd
_refine_ls_weighting_details 'w=1/[\s^2^(Fo^2^)+(0.0326P)^2^] where P=(Fo^2^+2Fc^2^)/3'
_refine_ls_weighting_scheme calc
_refine_ls_wR_factor_gt 0.0805
_refine_ls_wR_factor_ref 0.0910
_reflns_Friedel_coverage 0.952
_reflns_Friedel_fraction_full 1.000
_reflns_Friedel_fraction_max 0.998
_reflns_number_gt 8628
_reflns_number_total 12266
_reflns_threshold_expression 'I > 2\s(I)'
_cod_data_source_file c8cy02319k2.cif
_cod_data_source_block 1a
_cod_original_sg_symbol_H-M 'P 21'
_cod_database_code 1551065
_shelx_shelxl_version_number 2016/4
_shelx_space_group_comment
;
The symmetry employed for this shelxl refinement is uniquely defined
by the following loop, which should always be used as a source of
symmetry information in preference to the above space-group names.
They are only intended as comments.
;

loop_
_space_group_symop_operation_xyz
'x, y, z'
'-x, y+1/2, -z'

loop_
_atom_site_label
_atom_site_type_symbol
_atom_site_fract_x
_atom_site_fract_y
_atom_site_fract_z
_atom_site_U_iso_or_equiv
_atom_site_adp_type
_atom_site_occupancy
_atom_site_site_symmetry_order
_atom_site_calc_flag
_atom_site_refinement_flags_posn
_atom_site_refinement_flags_adp
FE1 Fe 0.47977(3) 0.51538(2) 0.31522(4) 0.02052(7) Uani 1 1 d . .
CL1 Cl 0.31364(8) 0.48324(4) 0.42225(9) 0.04005(17) Uani 1 1 d . .
N1 N 0.4961(2) 0.49093(11) 0.1118(2) 0.0203(4) Uani 1 1 d . .
N3 N 0.7246(2) 0.50024(10) 0.5008(2) 0.0222(4) Uani 1 1 d . .
N2 N 0.4088(2) 0.61685(11) 0.1981(2) 0.0217(4) Uani 1 1 d . .
C14 C 0.3600(3) 0.68271(13) 0.2471(3) 0.0219(4) Uani 1 1 d . .
C5 C 0.5311(3) 0.43521(13) 0.0382(3) 0.0227(5) Uani 1 1 d . .
C1 C 0.5823(3) 0.36346(13) 0.1167(3) 0.0231(5) Uani 1 1 d . .
C6 C 0.4148(3) 0.61589(14) 0.0633(3) 0.0230(5) Uani 1 1 d . .
H6 H 0.389235 0.657349 -0.000278 0.028 Uiso 1 1 calc R U
C19 C 0.4801(3) 0.73690(14) 0.3271(3) 0.0247(5) Uani 1 1 d . .
C2 C 0.4607(3) 0.55082(14) 0.0132(3) 0.0226(4) Uani 1 1 d . .
C7 C 0.4705(3) 0.32196(15) 0.1498(3) 0.0283(5) Uani 1 1 d . .
C15 C 0.1934(3) 0.68991(14) 0.2200(3) 0.0254(5) Uani 1 1 d . .
C30 C 0.7587(3) 0.49707(13) 0.6563(3) 0.0269(5) Uani 1 1 d . .
H30 H 0.670589 0.502524 0.681058 0.032 Uiso 1 1 calc R U
C20 C 0.0604(3) 0.63339(16) 0.1270(3) 0.0331(6) Uani 1 1 d . .
H20 H 0.118695 0.588110 0.129891 0.040 Uiso 1 1 calc R U
C18 C 0.4308(3) 0.79864(15) 0.3804(3) 0.0304(5) Uani 1 1 d . .
H18 H 0.508655 0.835046 0.433853 0.036 Uiso 1 1 calc R U
C3 C 0.4724(3) 0.53192(14) -0.1259(3) 0.0277(6) Uani 1 1 d . .
H3 H 0.454175 0.562163 -0.211959 0.033 Uiso 1 1 calc R U
C29 C 0.9178(3) 0.48613(17) 0.7804(3) 0.0348(6) Uani 1 1 d . .
H29 H 0.936066 0.483893 0.886439 0.042 Uiso 1 1 calc R U
C17 C 0.2667(4) 0.80602(16) 0.3541(4) 0.0328(6) Uani 1 1 d . .
H17 H 0.235028 0.847145 0.390551 0.039 Uiso 1 1 calc R U
C4 C 0.5166(3) 0.45923(16) -0.1100(3) 0.0284(5) Uani 1 1 d . .
H4 H 0.533447 0.431432 -0.183952 0.034 Uiso 1 1 calc R U
C11 C 0.7457(3) 0.33727(16) 0.1632(3) 0.0325(6) Uani 1 1 d . .
C16 C 0.1509(3) 0.75273(15) 0.2743(3) 0.0313(6) Uani 1 1 d . .
H16 H 0.040758 0.758848 0.255987 0.038 Uiso 1 1 calc R U
C26 C 0.8541(3) 0.49155(17) 0.4691(3) 0.0346(6) Uani 1 1 d . .
H26 H 0.833235 0.492901 0.362114 0.042 Uiso 1 1 calc R U
C9 C 0.6864(5) 0.23218(18) 0.2818(4) 0.0433(8) Uani 1 1 d . .
H9 H 0.722075 0.188934 0.338873 0.052 Uiso 1 1 calc R U
C24 C 0.7491(4) 0.7964(2) 0.3562(5) 0.0484(9) Uani 1 1 d . .
H24A H 0.752277 0.830196 0.435521 0.073 Uiso 1 1 calc R U
H24B H 0.687778 0.817261 0.250626 0.073 Uiso 1 1 calc R U
H24C H 0.861721 0.785619 0.376660 0.073 Uiso 1 1 calc R U
C10 C 0.7939(4) 0.27203(18) 0.2463(4) 0.0431(8) Uani 1 1 d . .
H10 H 0.902132 0.254798 0.278868 0.052 Uiso 1 1 calc R U
C23 C 0.6621(3) 0.72644(16) 0.3656(3) 0.0314(6) Uani 1 1 d . .
H23 H 0.664855 0.692171 0.286954 0.038 Uiso 1 1 calc R U
C28 C 1.0500(3) 0.47853(19) 0.7460(4) 0.0413(7) Uani 1 1 d . .
H28 H 1.159126 0.472088 0.828265 0.050 Uiso 1 1 calc R U
C13 C 0.2914(3) 0.34598(17) 0.0935(4) 0.0397(7) Uani 1 1 d . .
H13A H 0.290506 0.388454 0.152325 0.060 Uiso 1 1 calc R U
H13B H 0.229919 0.307845 0.112130 0.060 Uiso 1 1 calc R U
H13C H 0.239962 0.356938 -0.019624 0.060 Uiso 1 1 calc R U
C8 C 0.5258(4) 0.25691(17) 0.2322(4) 0.0398(7) Uani 1 1 d . .
H8 H 0.452358 0.229405 0.254298 0.048 Uiso 1 1 calc R U
C25 C 0.7585(4) 0.69253(18) 0.5331(4) 0.0469(8) Uani 1 1 d . .
H25A H 0.700363 0.649999 0.539390 0.070 Uiso 1 1 calc R U
H25B H 0.766307 0.726860 0.613311 0.070 Uiso 1 1 calc R U
H25C H 0.869488 0.679450 0.551874 0.070 Uiso 1 1 calc R U
C12 C 0.8680(4) 0.3778(2) 0.1247(4) 0.0489(9) Uani 1 1 d . .
H12A H 0.847290 0.365950 0.017286 0.073 Uiso 1 1 calc R U
H12B H 0.980743 0.364213 0.200155 0.073 Uiso 1 1 calc R U
H12C H 0.853781 0.428984 0.132253 0.073 Uiso 1 1 calc R U
C27 C 1.0170(3) 0.4807(2) 0.5879(4) 0.0464(8) Uani 1 1 d . .
H27 H 1.103510 0.474885 0.560942 0.056 Uiso 1 1 calc R U
C22 C -0.0566(5) 0.6179(2) 0.1996(6) 0.0651(11) Uani 1 1 d . .
H22A H -0.127994 0.659079 0.183651 0.098 Uiso 1 1 calc R U
H22B H 0.008847 0.608612 0.313029 0.098 Uiso 1 1 calc R U
H22C H -0.124517 0.576247 0.147830 0.098 Uiso 1 1 calc R U
C21 C -0.0357(5) 0.6569(2) -0.0477(4) 0.0593(10) Uani 1 1 d . .
H21A H 0.038801 0.657632 -0.094853 0.089 Uiso 1 1 calc R U
H21B H -0.081131 0.704515 -0.053232 0.089 Uiso 1 1 calc R U
H21C H -0.125718 0.623399 -0.105845 0.089 Uiso 1 1 calc R U

loop_
_atom_site_aniso_label
_atom_site_aniso_U_11
_atom_site_aniso_U_22
_atom_site_aniso_U_33
_atom_site_aniso_U_23
_atom_site_aniso_U_13
_atom_site_aniso_U_12
FE1 0.02221(12) 0.02311(15) 0.01941(14) 0.00241(16) 0.01237(11) 0.00441(14)
CL1 0.0336(3) 0.0569(5) 0.0409(4) 0.0140(3) 0.0269(3) 0.0069(3)
N1 0.0203(7) 0.0227(9) 0.0189(9) -0.0013(7) 0.0100(7) 0.0019(7)
N3 0.0235(7) 0.0223(12) 0.0238(9) 0.0022(7) 0.0134(7) 0.0015(7)
N2 0.0237(8) 0.0226(10) 0.0201(9) 0.0029(8) 0.0113(7) 0.0061(7)
C14 0.0276(10) 0.0199(11) 0.0197(11) 0.0041(9) 0.0123(9) 0.0062(9)
C5 0.0216(9) 0.0252(12) 0.0238(12) -0.0042(10) 0.0127(9) -0.0006(8)
C1 0.0286(10) 0.0218(12) 0.0208(12) -0.0056(9) 0.0131(9) 0.0016(9)
C6 0.0235(9) 0.0244(12) 0.0208(11) 0.0022(9) 0.0102(9) 0.0027(8)
C19 0.0295(10) 0.0248(12) 0.0223(12) 0.0011(10) 0.0141(10) 0.0038(9)
C2 0.0238(9) 0.0245(12) 0.0205(11) 0.0008(9) 0.0112(9) 0.0015(8)
C7 0.0371(12) 0.0238(13) 0.0265(13) -0.0038(10) 0.0168(10) -0.0023(10)
C15 0.0265(10) 0.0246(13) 0.0258(12) 0.0029(10) 0.0126(9) 0.0048(9)
C30 0.0306(10) 0.0281(14) 0.0247(11) 0.0012(9) 0.0153(9) 0.0001(9)
C20 0.0272(10) 0.0311(15) 0.0392(15) -0.0014(12) 0.0140(11) 0.0044(10)
C18 0.0387(13) 0.0249(13) 0.0311(14) -0.0021(11) 0.0193(12) 0.0006(10)
C3 0.0350(11) 0.0311(17) 0.0232(11) 0.0008(10) 0.0189(10) 0.0008(9)
C29 0.0391(12) 0.0363(15) 0.0225(12) 0.0024(11) 0.0090(11) -0.0027(11)
C17 0.0445(14) 0.0241(14) 0.0379(16) -0.0002(12) 0.0260(13) 0.0101(11)
C4 0.0355(12) 0.0317(14) 0.0250(13) -0.0058(11) 0.0198(11) 0.0001(10)
C11 0.0306(11) 0.0340(15) 0.0300(14) -0.0095(12) 0.0118(11) 0.0073(10)
C16 0.0321(12) 0.0294(14) 0.0393(15) 0.0035(12) 0.0224(12) 0.0098(10)
C26 0.0275(10) 0.0501(18) 0.0308(13) 0.0021(12) 0.0174(10) 0.0002(11)
C9 0.066(2) 0.0280(16) 0.0268(15) 0.0007(13) 0.0144(15) 0.0127(15)
C24 0.0425(16) 0.055(2) 0.059(2) 0.0162(18) 0.0337(16) 0.0044(15)
C10 0.0433(15) 0.0397(18) 0.0342(16) -0.0066(14) 0.0080(13) 0.0193(13)
C23 0.0268(11) 0.0321(15) 0.0344(14) -0.0088(12) 0.0137(11) 0.0002(10)
C28 0.0227(10) 0.0516(19) 0.0374(16) 0.0055(14) 0.0039(10) -0.0023(11)
C13 0.0330(12) 0.0380(17) 0.0534(19) -0.0051(14) 0.0247(13) -0.0093(12)
C8 0.0634(19) 0.0284(16) 0.0321(15) -0.0035(12) 0.0262(15) -0.0052(13)
C25 0.0300(13) 0.0348(18) 0.059(2) 0.0116(15) 0.0067(13) -0.0014(11)
C12 0.0298(13) 0.060(2) 0.064(2) -0.0069(18) 0.0277(14) 0.0071(13)
C27 0.0228(11) 0.073(2) 0.0450(18) 0.0026(17) 0.0170(12) 0.0049(13)
C22 0.0503(18) 0.070(3) 0.092(3) -0.023(2) 0.048(2) -0.0202(18)
C21 0.064(2) 0.038(2) 0.045(2) -0.0043(16) -0.0002(17) 0.0066(16)

loop_
_atom_type_symbol
_atom_type_description
_atom_type_scat_dispersion_real
_atom_type_scat_dispersion_imag
_atom_type_scat_source
C C 0.0033 0.0016 'International Tables Vol C Tables 4.2.6.8 and 6.1.1.4'
H H 0.0000 0.0000 'International Tables Vol C Tables 4.2.6.8 and 6.1.1.4'
N N 0.0061 0.0033 'International Tables Vol C Tables 4.2.6.8 and 6.1.1.4'
Cl Cl 0.1484 0.1585 'International Tables Vol C Tables 4.2.6.8 and 6.1.1.4'
Fe Fe 0.3463 0.8444 'International Tables Vol C Tables 4.2.6.8 and 6.1.1.4'

loop_
_geom_angle_atom_site_label_1
_geom_angle_atom_site_label_2
_geom_angle_atom_site_label_3
_geom_angle
N1 FE1 N3 103.96(7)
N1 FE1 N2 81.12(8)
N3 FE1 N2 119.72(8)
N1 FE1 CL1 136.05(6)
N3 FE1 CL1 104.85(5)
N2 FE1 CL1 111.43(5)
C5 N1 C2 107.64(18)
C5 N1 FE1 141.51(17)
C2 N1 FE1 110.85(14)
C26 N3 C30 117.0(2)
C26 N3 FE1 121.19(17)
C30 N3 FE1 121.77(14)
C6 N2 C14 118.9(2)
C6 N2 FE1 110.87(16)
C14 N2 FE1 130.21(15)
C19 C14 C15 121.3(2)
C19 C14 N2 119.9(2)
C15 C14 N2 118.8(2)
N1 C5 C4 109.1(2)
N1 C5 C1 121.2(2)
C4 C5 C1 129.6(2)
C11 C1 C7 119.6(2)
C11 C1 C5 119.9(2)
C7 C1 C5 120.5(2)
N2 C6 C2 119.2(2)
N2 C6 H6 120.4
C2 C6 H6 120.4
C18 C19 C14 118.5(2)
C18 C19 C23 120.5(2)
C14 C19 C23 120.9(2)
N1 C2 C3 109.3(2)
N1 C2 C6 117.9(2)
C3 C2 C6 132.8(2)
C8 C7 C1 119.0(2)
C8 C7 C13 119.7(2)
C1 C7 C13 121.3(2)
C16 C15 C14 117.8(2)
C16 C15 C20 120.3(2)
C14 C15 C20 121.8(2)
N3 C30 C29 123.0(2)
N3 C30 H30 118.5
C29 C30 H30 118.5
C21 C20 C15 108.8(3)
C21 C20 C22 111.9(3)
C15 C20 C22 113.4(2)
C21 C20 H20 107.5
C15 C20 H20 107.5
C22 C20 H20 107.5
C17 C18 C19 120.4(3)
C17 C18 H18 119.8
C19 C18 H18 119.8
C4 C3 C2 106.4(2)
C4 C3 H3 126.8
C2 C3 H3 126.8
C30 C29 C28 119.3(2)
C30 C29 H29 120.4
C28 C29 H29 120.4
C16 C17 C18 120.1(2)
C16 C17 H17 119.9
C18 C17 H17 119.9
C3 C4 C5 107.5(2)
C3 C4 H4 126.2
C5 C4 H4 126.2
C10 C11 C1 118.6(3)
C10 C11 C12 119.5(3)
C1 C11 C12 121.9(3)
C17 C16 C15 121.9(2)
C17 C16 H16 119.1
C15 C16 H16 119.1
N3 C26 C27 122.9(3)
N3 C26 H26 118.5
C27 C26 H26 118.5
C8 C9 C10 119.3(3)
C8 C9 H9 120.4
C10 C9 H9 120.4
C23 C24 H24A 109.5
C23 C24 H24B 109.5
H24A C24 H24B 109.5
C23 C24 H24C 109.5
H24A C24 H24C 109.5
H24B C24 H24C 109.5
C9 C10 C11 121.9(3)
C9 C10 H10 119.0
C11 C10 H10 119.0
C19 C23 C25 109.1(2)
C19 C23 C24 113.8(2)
C25 C23 C24 110.1(3)
C19 C23 H23 107.9
C25 C23 H23 107.9
C24 C23 H23 107.9
C27 C28 C29 118.4(2)
C27 C28 H28 120.8
C29 C28 H28 120.8
C7 C13 H13A 109.5
C7 C13 H13B 109.5
H13A C13 H13B 109.5
C7 C13 H13C 109.5
H13A C13 H13C 109.5
H13B C13 H13C 109.5
C9 C8 C7 121.5(3)
C9 C8 H8 119.2
C7 C8 H8 119.2
C23 C25 H25A 109.5
C23 C25 H25B 109.5
H25A C25 H25B 109.5
C23 C25 H25C 109.5
H25A C25 H25C 109.5
H25B C25 H25C 109.5
C11 C12 H12A 109.5
C11 C12 H12B 109.5
H12A C12 H12B 109.5
C11 C12 H12C 109.5
H12A C12 H12C 109.5
H12B C12 H12C 109.5
C28 C27 C26 119.3(2)
C28 C27 H27 120.3
C26 C27 H27 120.3
C20 C22 H22A 109.5
C20 C22 H22B 109.5
H22A C22 H22B 109.5
C20 C22 H22C 109.5
H22A C22 H22C 109.5
H22B C22 H22C 109.5
C20 C21 H21A 109.5
C20 C21 H21B 109.5
H21A C21 H21B 109.5
C20 C21 H21C 109.5
H21A C21 H21C 109.5
H21B C21 H21C 109.5

loop_
_geom_bond_atom_site_label_1
_geom_bond_atom_site_label_2
_geom_bond_distance
FE1 N1 2.0308(19)
FE1 N3 2.0917(18)
FE1 N2 2.112(2)
FE1 CL1 2.2345(7)
N1 C5 1.354(3)
N1 C2 1.378(3)
N3 C26 1.340(3)
N3 C30 1.342(3)
N2 C6 1.289(3)
N2 C14 1.438(3)
C14 C19 1.404(4)
C14 C15 1.404(3)
C5 C4 1.405(4)
C5 C1 1.479(3)
C1 C11 1.409(3)
C1 C7 1.410(3)
C6 C2 1.419(3)
C6 H6 0.9300
C19 C18 1.396(4)
C19 C23 1.516(3)
C2 C3 1.401(3)
C7 C8 1.387(4)
C7 C13 1.508(4)
C15 C16 1.389(4)
C15 C20 1.518(4)
C30 C29 1.374(4)
C30 H30 0.9300
C20 C21 1.515(4)
C20 C22 1.524(4)
C20 H20 0.9800
C18 C17 1.385(4)
C18 H18 0.9300
C3 C4 1.387(4)
C3 H3 0.9300
C29 C28 1.377(4)
C29 H29 0.9300
C17 C16 1.372(4)
C17 H17 0.9300
C4 H4 0.9300
C11 C10 1.388(4)
C11 C12 1.506(4)
C16 H16 0.9300
C26 C27 1.380(4)
C26 H26 0.9300
C9 C8 1.373(5)
C9 C10 1.374(5)
C9 H9 0.9300
C24 C23 1.533(4)
C24 H24A 0.9600
C24 H24B 0.9600
C24 H24C 0.9600
C10 H10 0.9300
C23 C25 1.529(4)
C23 H23 0.9800
C28 C27 1.369(4)
C28 H28 0.9300
C13 H13A 0.9600
C13 H13B 0.9600
C13 H13C 0.9600
C8 H8 0.9300
C25 H25A 0.9600
C25 H25B 0.9600
C25 H25C 0.9600
C12 H12A 0.9600
C12 H12B 0.9600
C12 H12C 0.9600
C27 H27 0.9300
C22 H22A 0.9600
C22 H22B 0.9600
C22 H22C 0.9600
C21 H21A 0.9600
C21 H21B 0.9600
C21 H21C 0.9600

loop_
_geom_torsion_atom_site_label_1
_geom_torsion_atom_site_label_2
_geom_torsion_atom_site_label_3
_geom_torsion_atom_site_label_4
_geom_torsion
C6 N2 C14 C19 -83.8(3)
FE1 N2 C14 C19 95.3(2)
C6 N2 C14 C15 99.0(3)
FE1 N2 C14 C15 -81.8(3)
C2 N1 C5 C4 -0.6(2)
FE1 N1 C5 C4 179.82(18)
C2 N1 C5 C1 177.13(19)
FE1 N1 C5 C1 -2.5(4)
N1 C5 C1 C11 -114.0(3)
C4 C5 C1 C11 63.2(3)
N1 C5 C1 C7 64.0(3)
C4 C5 C1 C7 -118.8(3)
C14 N2 C6 C2 -179.2(2)
FE1 N2 C6 C2 1.5(3)
C15 C14 C19 C18 0.2(4)
N2 C14 C19 C18 -176.8(2)
C15 C14 C19 C23 175.9(2)
N2 C14 C19 C23 -1.2(3)
C5 N1 C2 C3 0.5(2)
FE1 N1 C2 C3 -179.73(15)
C5 N1 C2 C6 178.06(19)
FE1 N1 C2 C6 -2.2(2)
N2 C6 C2 N1 0.4(3)
N2 C6 C2 C3 177.2(2)
C11 C1 C7 C8 1.9(4)
C5 C1 C7 C8 -176.1(2)
C11 C1 C7 C13 -176.4(3)
C5 C1 C7 C13 5.5(4)
C19 C14 C15 C16 0.3(4)
N2 C14 C15 C16 177.4(2)
C19 C14 C15 C20 177.1(2)
N2 C14 C15 C20 -5.7(3)
C26 N3 C30 C29 0.6(4)
FE1 N3 C30 C29 179.0(2)
C16 C15 C20 C21 81.5(3)
C14 C15 C20 C21 -95.3(3)
C16 C15 C20 C22 -43.7(4)
C14 C15 C20 C22 139.6(3)
C14 C19 C18 C17 -0.2(4)
C23 C19 C18 C17 -175.9(3)
N1 C2 C3 C4 -0.3(3)
C6 C2 C3 C4 -177.3(2)
N3 C30 C29 C28 0.5(4)
C19 C18 C17 C16 -0.4(4)
C2 C3 C4 C5 -0.1(3)
N1 C5 C4 C3 0.4(3)
C1 C5 C4 C3 -177.1(2)
C7 C1 C11 C10 -2.3(4)
C5 C1 C11 C10 175.7(2)
C7 C1 C11 C12 177.4(3)
C5 C1 C11 C12 -4.6(4)
C18 C17 C16 C15 1.0(4)
C14 C15 C16 C17 -1.0(4)
C20 C15 C16 C17 -177.9(3)
C30 N3 C26 C27 -0.8(4)
FE1 N3 C26 C27 -179.3(3)
C8 C9 C10 C11 0.8(5)
C1 C11 C10 C9 1.0(4)
C12 C11 C10 C9 -178.7(3)
C18 C19 C23 C25 84.5(3)
C14 C19 C23 C25 -91.0(3)
C18 C19 C23 C24 -38.8(4)
C14 C19 C23 C24 145.6(3)
C30 C29 C28 C27 -1.3(5)
C10 C9 C8 C7 -1.3(5)
C1 C7 C8 C9 0.0(4)
C13 C7 C8 C9 178.3(3)
C29 C28 C27 C26 1.1(5)
N3 C26 C27 C28 0.0(5)
